data_7033835
loop_
_publ_author_name
'Tripathy, Suman Kumar'
'Taviti, Ashoka Chary'
'Dehury, Niranjan'
'Sahoo, Anupam'
'Pal, Satyanaryan'
'Beuria, Tushar Kant'
'Patra, Srikanta'

_publ_section_title
;
 Synthesis, characterisation and antibacterial activity of
 [(p-cym)RuX(L)](+/2+) (X = Cl, H2O; L = bpmo, bpms) complexes.
;
_journal_issue 11
_journal_name_full 'Dalton transactions (Cambridge, England : 2003)'
_journal_page_first 5114
_journal_page_last 5124
_journal_paper_doi 10.1039/c4dt03647f
_journal_volume 44
_journal_year 2015
_chemical_formula_moiety 'C28 H38 N4 O2 Ru, 2(Cl O4)'
_chemical_formula_sum 'C28 H38 Cl2 N4 O10 Ru'
_chemical_formula_weight 762.59
_chemical_name_systematic Ru_ani_aq
_space_group_crystal_system triclinic
_space_group_IT_number 2
_space_group_name_Hall '-P 1'
_space_group_name_H-M_alt 'P -1'
_symmetry_space_group_name_Hall '-P 1'
_symmetry_space_group_name_H-M 'P -1'
_atom_sites_solution_hydrogens mixed
_audit_creation_method SHELXL-2013
_audit_update_record
;
2015-01-16 deposited with the CCDC.
2015-01-27 downloaded from the CCDC.
;
_cell_angle_alpha 86.556(4)
_cell_angle_beta 87.525(3)
_cell_angle_gamma 88.928(4)
_cell_formula_units_Z 2
_cell_length_a 9.5546(4)
_cell_length_b 10.6513(5)
_cell_length_c 15.9201(7)
_cell_measurement_reflns_used 5437
_cell_measurement_temperature 293(2)
_cell_measurement_theta_max 28.6577
_cell_measurement_theta_min 3.0301
_cell_volume 1615.53(12)
_computing_cell_refinement 'CrysAlis PRO (Agilent, 2012)'
_computing_data_collection 'CrysAlis PRO (Agilent, 2012)'
_computing_data_reduction 'CrysAlis PRO (Agilent, 2012)'
_computing_molecular_graphics 'Ortep-3 V2.02 (Farrugia,1997)'
_computing_publication_material 'Wingx V2013.3 (Farrugia,2013)'
_computing_structure_refinement 'SHELXL-2013 (Sheldrick, 2013)'
_computing_structure_solution 'SHELXL-2013 (Sheldrick, 2013)'
_diffrn_ambient_temperature 293(2)
_diffrn_measured_fraction_theta_full 0.998
_diffrn_measured_fraction_theta_max 0.873
_diffrn_measurement_device_type 'SuperNova, Single source at offset),Eos'
_diffrn_measurement_method '\w scans'
_diffrn_radiation_type MoK\a
_diffrn_radiation_wavelength 0.71073
_diffrn_reflns_av_R_equivalents 0.0393
_diffrn_reflns_av_unetI/netI 0.0598
_diffrn_reflns_Laue_measured_fraction_full 0.998
_diffrn_reflns_Laue_measured_fraction_max 0.873
_diffrn_reflns_limit_h_max 12
_diffrn_reflns_limit_h_min -12
_diffrn_reflns_limit_k_max 13
_diffrn_reflns_limit_k_min -13
_diffrn_reflns_limit_l_max 21
_diffrn_reflns_limit_l_min -21
_diffrn_reflns_number 12711
_diffrn_reflns_point_group_measured_fraction_full 0.998
_diffrn_reflns_point_group_measured_fraction_max 0.873
_diffrn_reflns_theta_full 25.000
_diffrn_reflns_theta_max 28.721
_diffrn_reflns_theta_min 3.036
_diffrn_source 'SuperNova (Mo) X-ray'
_exptl_absorpt_coefficient_mu 0.711
_exptl_absorpt_correction_T_max 0.855
_exptl_absorpt_correction_T_min 0.787
_exptl_absorpt_correction_type multi-scan
_exptl_absorpt_process_details 'Blessing, 1995'
_exptl_crystal_colour Orange
_exptl_crystal_density_diffrn 1.568
_exptl_crystal_description rod
_exptl_crystal_F_000 784
_exptl_crystal_recrystallization_method 'diffusion followed by slow evaporation'
_exptl_crystal_size_max 0.360
_exptl_crystal_size_mid 0.280
_exptl_crystal_size_min 0.220
_refine_diff_density_max 0.557
_refine_diff_density_min -0.754
_refine_diff_density_rms 0.072
_refine_ls_extinction_method none
_refine_ls_goodness_of_fit_ref 1.036
_refine_ls_hydrogen_treatment mixed
_refine_ls_matrix_type full
_refine_ls_number_parameters 451
_refine_ls_number_reflns 7299
_refine_ls_number_restraints 105
_refine_ls_restrained_S_all 1.063
_refine_ls_R_factor_all 0.0566
_refine_ls_R_factor_gt 0.0435
_refine_ls_shift/su_max 0.001
_refine_ls_shift/su_mean 0.000
_refine_ls_structure_factor_coef Fsqd
_refine_ls_weighting_details 'w=1/[\s^2^(Fo^2^)+(0.0433P)^2^+0.4413P] where P=(Fo^2^+2Fc^2^)/3'
_refine_ls_weighting_scheme calc
_refine_ls_wR_factor_gt 0.0972
_refine_ls_wR_factor_ref 0.1084
_reflns_Friedel_coverage 0.000
_reflns_number_gt 6015
_reflns_number_total 8361
_reflns_threshold_expression 'I > 2\s(I)'
_cod_data_source_file c4dt03647f2.cif
_cod_data_source_block SP002
_cod_depositor_comments
;
The following automatic conversions were performed:

'_exptl_absorpt_correction_type' value 'MULTI-SCAN' changed to
'multi-scan' according to
/usr/data/users/saulius/crontab/automatic-downloads/rss-feeds/RSC/lib/dictionaries/cif_core.dic
dictionary named 'cif_core.dic' version 2.4.2 from 2011-04-26.

Automatic conversion script
Id: cif_fix_values 3008 2015-01-20 13:52:24Z robertas 

 Adding full bibliography for 7033834--7033836.cif.
;
_cod_database_code 7033835
_shelx_space_group_comment
;
The symmetry employed for this shelxl refinement is uniquely defined
by the following loop, which should always be used as a source of
symmetry information in preference to the above space-group names.
They are only intended as comments.
;
_shelx_estimated_absorpt_t_min 0.784
_shelx_estimated_absorpt_t_max 0.859
_shelxl_version_number 2013-4

loop_
_space_group_symop_operation_xyz
'x, y, z'
'-x, -y, -z'

loop_
_atom_site_label
_atom_site_type_symbol
_atom_site_fract_x
_atom_site_fract_y
_atom_site_fract_z
_atom_site_U_iso_or_equiv
_atom_site_adp_type
_atom_site_occupancy
_atom_site_site_symmetry_order
_atom_site_calc_flag
_atom_site_refinement_flags_posn
_atom_site_refinement_flags_adp
_atom_site_refinement_flags_occupancy
_atom_site_disorder_assembly
_atom_site_disorder_group
Ru1 Ru 0.76787(2) 0.25960(2) 0.30781(2) 0.03534(9) Uani 1 1 d . . . . .
Cl2 Cl 0.08675(12) 0.18805(9) 0.56602(5) 0.0609(3) Uani 1 1 d . . . . .
Cl1 Cl 0.27337(11) 0.55683(11) 0.21923(9) 0.0779(3) Uani 1 1 d D . . . .
O2 O 0.7484(3) -0.0043(2) 0.04953(14) 0.0571(6) Uani 1 1 d . . . . .
N2 N 0.5627(3) 0.0388(2) 0.28966(15) 0.0379(6) Uani 1 1 d . . . . .
O1 O 0.8260(3) 0.1531(3) 0.41962(16) 0.0534(6) Uani 1 1 d D . . . .
O7 O 0.2027(3) 0.1037(3) 0.5816(2) 0.0800(9) Uani 1 1 d . . . . .
O10 O 0.0953(4) 0.2363(3) 0.48034(17) 0.0952(11) Uani 1 1 d . . . . .
O9 O 0.0898(5) 0.2861(3) 0.6207(2) 0.1130(14) Uani 1 1 d . . . . .
O8 O -0.0398(3) 0.1165(4) 0.5796(2) 0.1011(11) Uani 1 1 d . . . . .
N3 N 0.8598(2) 0.1039(2) 0.24792(15) 0.0357(5) Uani 1 1 d . . . . .
N1 N 0.5893(2) 0.1437(2) 0.33199(15) 0.0365(5) Uani 1 1 d . . . . .
N4 N 0.7856(2) 0.0048(2) 0.22257(15) 0.0360(5) Uani 1 1 d . . . . .
C6 C 0.6353(3) 0.0137(3) 0.21090(18) 0.0361(6) Uani 1 1 d . . . . .
H6 H 0.6071 -0.0706 0.1977 0.043 Uiso 1 1 calc R U . . .
C12 C 0.5897(3) 0.1018(3) 0.13747(19) 0.0385(7) Uani 1 1 d . . . . .
C9 C 1.0012(4) -0.0611(3) 0.2244(2) 0.0503(9) Uani 1 1 d . . . . .
H9 H 1.0820 -0.1105 0.2190 0.060 Uiso 1 1 calc R U . . .
C8 C 0.9939(3) 0.0619(3) 0.2491(2) 0.0428(7) Uani 1 1 d . . . . .
C4 C 0.4561(3) -0.0273(3) 0.3279(2) 0.0463(8) Uani 1 1 d . . . . .
C26 C 0.7980(4) 0.3764(3) 0.1041(2) 0.0490(8) Uani 1 1 d . . . . .
H26 H 0.7134 0.3319 0.0911 0.059 Uiso 1 1 calc R U . . .
C2 C 0.4966(3) 0.1406(3) 0.3982(2) 0.0449(7) Uani 1 1 d . . . . .
C3 C 0.4134(4) 0.0352(3) 0.3966(2) 0.0532(8) Uani 1 1 d . . . . .
H3 H 0.3417 0.0118 0.4354 0.064 Uiso 1 1 calc R U . . .
C17 C 0.6476(3) 0.0869(3) 0.0561(2) 0.0467(8) Uani 1 1 d . . . . .
C10 C 0.8694(4) -0.0962(3) 0.2095(2) 0.0470(8) Uani 1 1 d . . . . .
C13 C 0.4807(3) 0.1886(3) 0.1478(2) 0.0487(8) Uani 1 1 d . . . . .
H13 H 0.4382 0.1973 0.2008 0.058 Uiso 1 1 calc R U . . .
C23 C 0.7917(4) 0.3938(3) 0.1971(2) 0.0444(7) Uani 1 1 d . . . . .
C11 C 0.8196(5) -0.2207(3) 0.1856(3) 0.0716(13) Uani 1 1 d . . . . .
H11A H 0.7507 -0.2520 0.2269 0.107 Uiso 1 1 calc R U . . .
H11C H 0.8973 -0.2789 0.1831 0.107 Uiso 1 1 calc R U . . .
H11B H 0.7787 -0.2112 0.1315 0.107 Uiso 1 1 calc R U . . .
C16 C 0.6012(4) 0.1616(4) -0.0115(2) 0.0614(10) Uani 1 1 d . . . . .
H16 H 0.6413 0.1525 -0.0651 0.074 Uiso 1 1 calc R U . . .
C15 C 0.4964(4) 0.2487(4) 0.0003(3) 0.0704(12) Uani 1 1 d . . . . .
H15 H 0.4664 0.2990 -0.0455 0.084 Uiso 1 1 calc R U . . .
C24 C 0.9133(4) 0.3978(3) 0.2454(2) 0.0491(8) Uani 1 1 d . . . . .
H24 H 1.0012 0.3877 0.2189 0.070(12) Uiso 1 1 calc R . . . .
C1 C 0.4897(4) 0.2351(4) 0.4634(2) 0.0664(10) Uani 1 1 d . . . . .
H1A H 0.5829 0.2531 0.4791 0.100 Uiso 1 1 calc R U . . .
H1C H 0.4364 0.2023 0.5121 0.100 Uiso 1 1 calc R U . . .
H1B H 0.4455 0.3109 0.4412 0.100 Uiso 1 1 calc R U . . .
C7 C 1.1114(3) 0.1387(4) 0.2749(3) 0.0640(11) Uani 1 1 d . . . . .
H7A H 1.1273 0.2074 0.2339 0.096 Uiso 1 1 calc R U . . .
H7B H 1.1947 0.0872 0.2785 0.096 Uiso 1 1 calc R U . . .
H7C H 1.0881 0.1711 0.3288 0.096 Uiso 1 1 calc R U . . .
C5 C 0.4040(5) -0.1459(4) 0.2960(3) 0.0715(11) Uani 1 1 d . . . . .
H5A H 0.3760 -0.1303 0.2391 0.107 Uiso 1 1 calc R U . . .
H5B H 0.3253 -0.1750 0.3308 0.107 Uiso 1 1 calc R U . . .
H5C H 0.4773 -0.2088 0.2976 0.107 Uiso 1 1 calc R U . . .
C25 C 0.9040(4) 0.4164(3) 0.3309(2) 0.0558(9) Uani 1 1 d . . . . .
H25 H 0.9857 0.4142 0.3608 0.067 Uiso 1 1 calc R U . . .
C18 C 0.8144(5) -0.0211(5) -0.0312(2) 0.0790(13) Uani 1 1 d . . . . .
H18A H 0.7456 -0.0443 -0.0694 0.119 Uiso 1 1 calc R U . . .
H18C H 0.8847 -0.0864 -0.0264 0.119 Uiso 1 1 calc R U . . .
H18B H 0.8572 0.0560 -0.0522 0.119 Uiso 1 1 calc R U . . .
C28 C 0.9234(4) 0.3014(4) 0.0712(3) 0.0693(11) Uani 1 1 d . . . . .
H28A H 1.0076 0.3470 0.0778 0.104 Uiso 1 1 calc R U . . .
H28C H 0.9134 0.2883 0.0126 0.104 Uiso 1 1 calc R U . . .
H28B H 0.9285 0.2215 0.1023 0.104 Uiso 1 1 calc R U . . .
C14 C 0.4349(4) 0.2629(4) 0.0786(3) 0.0674(11) Uani 1 1 d . . . . .
H14 H 0.3629 0.3218 0.0856 0.081 Uiso 1 1 calc R U . . .
C21 C 0.6537(4) 0.4393(3) 0.3272(2) 0.0567(9) Uani 1 1 d . . . . .
H21 H 0.5670 0.4569 0.3531 0.068 Uiso 1 1 calc R U . . .
C27 C 0.7917(6) 0.5071(4) 0.0583(3) 0.0935(17) Uani 1 1 d . . . . .
H27A H 0.7110 0.5527 0.0791 0.140 Uiso 1 1 calc R U . . .
H27B H 0.7851 0.4984 -0.0010 0.140 Uiso 1 1 calc R U . . .
H27C H 0.8749 0.5521 0.0683 0.140 Uiso 1 1 calc R U . . .
C22 C 0.6620(4) 0.4132(3) 0.2400(2) 0.0512(9) Uani 1 1 d . . . . .
H22 H 0.5799 0.4091 0.2111 0.061 Uiso 1 1 calc R U . . .
C20 C 0.7749(4) 0.4385(3) 0.3741(2) 0.0575(9) Uani 1 1 d . . . . .
C19 C 0.7689(5) 0.4568(4) 0.4676(3) 0.0826(14) Uani 1 1 d . . . . .
H19A H 0.8201 0.5304 0.4783 0.124 Uiso 1 1 calc R U . . .
H19B H 0.8096 0.3846 0.4968 0.124 Uiso 1 1 calc R U . . .
H19C H 0.6730 0.4670 0.4870 0.124 Uiso 1 1 calc R U . . .
O4 O 0.2428(8) 0.4404(7) 0.1929(8) 0.170(5) Uani 0.768(14) 1 d D U P A 1
O5 O 0.2763(11) 0.5580(10) 0.3066(4) 0.186(5) Uani 0.768(14) 1 d D U P A 1
O6 O 0.1772(7) 0.6488(8) 0.1919(8) 0.188(5) Uani 0.768(14) 1 d D U P A 1
O4A O 0.1900(19) 0.528(3) 0.1517(9) 0.124(11) Uani 0.232(14) 1 d D U P A 2
O5A O 0.2878(18) 0.445(2) 0.2705(18) 0.145(13) Uani 0.232(14) 1 d D U P A 2
O6A O 0.1904(17) 0.6347(17) 0.2612(18) 0.105(9) Uani 0.232(14) 1 d D U P A 2
O3 O 0.4047(3) 0.5956(3) 0.1870(3) 0.1086(13) Uani 1 1 d D . . . .
H30 H 0.827(4) 0.0765(17) 0.419(3) 0.067(13) Uiso 1 1 d D . . . .
H29 H 0.893(3) 0.172(3) 0.444(2) 0.063(13) Uiso 1 1 d D . . . .

loop_
_atom_site_aniso_label
_atom_site_aniso_U_11
_atom_site_aniso_U_22
_atom_site_aniso_U_33
_atom_site_aniso_U_23
_atom_site_aniso_U_13
_atom_site_aniso_U_12
Ru1 0.03637(14) 0.03118(14) 0.03870(15) -0.00647(10) 0.00166(10) -0.00003(10)
Cl2 0.0892(7) 0.0535(5) 0.0410(5) -0.0037(4) -0.0143(5) 0.0023(5)
Cl1 0.0569(6) 0.0706(7) 0.1082(9) -0.0323(7) 0.0119(6) -0.0039(5)
O2 0.0648(15) 0.0697(16) 0.0375(13) -0.0147(11) -0.0016(11) 0.0159(13)
N2 0.0416(14) 0.0387(13) 0.0336(13) -0.0035(11) 0.0015(11) -0.0031(11)
O1 0.0622(17) 0.0543(16) 0.0453(14) -0.0082(12) -0.0147(13) 0.0032(13)
O7 0.0714(18) 0.083(2) 0.084(2) 0.0148(17) -0.0041(16) 0.0051(16)
O10 0.152(3) 0.090(2) 0.0427(16) 0.0124(15) -0.0186(19) -0.003(2)
O9 0.216(4) 0.0633(19) 0.062(2) -0.0183(16) -0.014(2) -0.007(2)
O8 0.077(2) 0.137(3) 0.090(2) 0.003(2) -0.0208(19) -0.031(2)
N3 0.0323(12) 0.0353(12) 0.0398(14) -0.0056(10) -0.0001(11) 0.0037(10)
N1 0.0383(13) 0.0351(13) 0.0362(13) -0.0072(10) 0.0049(11) -0.0034(11)
N4 0.0393(13) 0.0338(12) 0.0355(13) -0.0086(10) -0.0033(11) 0.0054(11)
C6 0.0398(16) 0.0348(15) 0.0346(15) -0.0079(12) -0.0017(13) -0.0031(13)
C12 0.0345(15) 0.0445(16) 0.0374(16) -0.0046(13) -0.0065(13) -0.0031(13)
C9 0.052(2) 0.055(2) 0.0440(18) -0.0084(15) 0.0012(16) 0.0218(17)
C8 0.0374(16) 0.0489(18) 0.0417(17) -0.0032(14) -0.0008(14) 0.0070(14)
C4 0.0465(18) 0.0482(18) 0.0439(18) 0.0035(15) -0.0032(15) -0.0123(15)
C26 0.060(2) 0.0407(17) 0.0458(19) 0.0013(15) 0.0019(16) -0.0046(16)
C2 0.0452(18) 0.0490(18) 0.0400(17) -0.0040(14) 0.0073(14) -0.0020(15)
C3 0.050(2) 0.062(2) 0.047(2) 0.0001(17) 0.0116(16) -0.0102(17)
C17 0.0449(18) 0.058(2) 0.0379(17) -0.0069(15) -0.0054(15) -0.0022(16)
C10 0.062(2) 0.0431(17) 0.0368(16) -0.0112(14) -0.0087(16) 0.0162(16)
C13 0.0371(16) 0.060(2) 0.0489(19) -0.0056(16) -0.0036(15) 0.0040(15)
C23 0.0552(19) 0.0273(14) 0.0496(19) 0.0004(13) 0.0044(16) -0.0002(14)
C11 0.100(3) 0.043(2) 0.075(3) -0.0236(19) -0.025(2) 0.017(2)
C16 0.066(2) 0.083(3) 0.0361(19) 0.0002(18) -0.0122(18) -0.001(2)
C15 0.070(3) 0.089(3) 0.051(2) 0.011(2) -0.019(2) 0.008(2)
C24 0.0479(19) 0.0393(17) 0.060(2) -0.0046(15) 0.0068(17) -0.0119(15)
C1 0.075(3) 0.069(2) 0.055(2) -0.0209(19) 0.0287(19) -0.007(2)
C7 0.0356(18) 0.077(3) 0.080(3) -0.005(2) -0.0060(19) 0.0022(18)
C5 0.081(3) 0.068(3) 0.067(3) -0.010(2) 0.003(2) -0.036(2)
C25 0.063(2) 0.0471(19) 0.059(2) -0.0135(17) -0.0007(19) -0.0181(17)
C18 0.083(3) 0.105(3) 0.051(2) -0.031(2) 0.006(2) 0.014(3)
C28 0.082(3) 0.070(3) 0.054(2) -0.003(2) 0.015(2) 0.005(2)
C14 0.050(2) 0.079(3) 0.073(3) 0.001(2) -0.017(2) 0.017(2)
C21 0.071(2) 0.0319(16) 0.065(2) -0.0075(16) 0.017(2) 0.0099(17)
C27 0.163(5) 0.054(2) 0.060(3) 0.012(2) 0.001(3) 0.015(3)
C22 0.054(2) 0.0337(16) 0.065(2) 0.0009(15) 0.0034(18) 0.0095(15)
C20 0.082(3) 0.0343(17) 0.058(2) -0.0167(16) 0.006(2) -0.0108(17)
C19 0.129(4) 0.059(2) 0.062(3) -0.030(2) 0.015(3) -0.022(3)
O4 0.130(6) 0.111(6) 0.274(13) -0.115(7) 0.094(7) -0.058(5)
O5 0.304(12) 0.157(9) 0.097(5) -0.018(5) 0.028(6) -0.054(8)
O6 0.115(5) 0.209(8) 0.248(11) -0.068(8) -0.053(6) 0.090(5)
O4A 0.108(14) 0.20(3) 0.070(10) -0.037(13) -0.026(9) -0.069(16)
O5A 0.135(16) 0.083(17) 0.20(3) 0.079(17) 0.023(17) -0.010(12)
O6A 0.067(10) 0.083(12) 0.17(2) -0.061(14) 0.031(12) 0.015(8)
O3 0.067(2) 0.088(2) 0.167(4) 0.008(2) 0.020(2) -0.0093(18)

loop_
_atom_type_symbol
_atom_type_description
_atom_type_scat_dispersion_real
_atom_type_scat_dispersion_imag
_atom_type_scat_source
C C 0.0033 0.0016 'International Tables Vol C Tables 4.2.6.8 and 6.1.1.4'
H H 0.0000 0.0000 'International Tables Vol C Tables 4.2.6.8 and 6.1.1.4'
N N 0.0061 0.0033 'International Tables Vol C Tables 4.2.6.8 and 6.1.1.4'
O O 0.0106 0.0060 'International Tables Vol C Tables 4.2.6.8 and 6.1.1.4'
Cl Cl 0.1484 0.1585 'International Tables Vol C Tables 4.2.6.8 and 6.1.1.4'
Ru Ru -1.2594 0.8363 'International Tables Vol C Tables 4.2.6.8 and 6.1.1.4'

loop_
_geom_angle_atom_site_label_1
_geom_angle_atom_site_label_2
_geom_angle_atom_site_label_3
_geom_angle
N3 Ru1 N1 85.82(9)
N3 Ru1 O1 82.81(9)
N1 Ru1 O1 78.86(10)
N3 Ru1 C22 123.03(12)
N1 Ru1 C22 96.94(11)
O1 Ru1 C22 153.71(12)
N3 Ru1 C25 117.69(12)
N1 Ru1 C25 154.32(12)
O1 Ru1 C25 93.23(13)
C22 Ru1 C25 79.33(14)
N3 Ru1 C24 94.55(11)
N1 Ru1 C24 160.90(11)
O1 Ru1 C24 120.17(12)
C22 Ru1 C24 66.88(13)
C25 Ru1 C24 36.74(13)
N3 Ru1 C23 95.58(11)
N1 Ru1 C23 123.28(11)
O1 Ru1 C23 157.73(12)
C22 Ru1 C23 37.53(12)
C25 Ru1 C23 67.75(13)
C24 Ru1 C23 37.64(12)
N3 Ru1 C21 161.09(12)
N1 Ru1 C21 95.31(12)
O1 Ru1 C21 115.96(12)
C22 Ru1 C21 38.07(12)
C25 Ru1 C21 66.02(14)
C24 Ru1 C21 78.29(14)
C23 Ru1 C21 68.02(13)
N3 Ru1 C20 153.82(13)
N1 Ru1 C20 117.92(13)
O1 Ru1 C20 90.77(12)
C22 Ru1 C20 68.06(14)
C25 Ru1 C20 37.08(14)
C24 Ru1 C20 66.84(14)
C23 Ru1 C20 80.89(13)
C21 Ru1 C20 36.77(13)
O9 Cl2 O10 110.6(2)
O9 Cl2 O7 109.2(2)
O10 Cl2 O7 109.5(2)
O9 Cl2 O8 111.4(3)
O10 Cl2 O8 108.6(2)
O7 Cl2 O8 107.5(2)
O4 Cl1 O5 112.4(5)
O4 Cl1 O6 112.1(5)
O5 Cl1 O6 107.8(5)
O6A Cl1 O3 120.4(7)
O4 Cl1 O3 110.9(3)
O5 Cl1 O3 106.9(4)
O6 Cl1 O3 106.5(4)
O6A Cl1 O5A 107.5(15)
O3 Cl1 O5A 109.8(7)
O6A Cl1 O4A 102.4(13)
O3 Cl1 O4A 109.0(7)
O5A Cl1 O4A 106.7(9)
C17 O2 C18 118.3(3)
C4 N2 N1 111.2(3)
C4 N2 C6 126.9(3)
N1 N2 C6 121.7(2)
Ru1 O1 H30 118(3)
Ru1 O1 H29 120(3)
H30 O1 H29 107(3)
C8 N3 N4 104.9(2)
C8 N3 Ru1 128.4(2)
N4 N3 Ru1 124.08(17)
C2 N1 N2 105.2(2)
C2 N1 Ru1 129.0(2)
N2 N1 Ru1 124.67(19)
C10 N4 N3 111.6(2)
C10 N4 C6 126.4(3)
N3 N4 C6 122.0(2)
N2 C6 N4 109.8(2)
N2 C6 C12 113.1(2)
N4 C6 C12 115.7(3)
N2 C6 H6 105.8
N4 C6 H6 105.8
C12 C6 H6 105.8
C13 C12 C17 118.6(3)
C13 C12 C6 121.1(3)
C17 C12 C6 119.9(3)
C10 C9 C8 107.8(3)
C10 C9 H9 126.1
C8 C9 H9 126.1
N3 C8 C9 109.4(3)
N3 C8 C7 123.3(3)
C9 C8 C7 127.2(3)
N2 C4 C3 106.6(3)
N2 C4 C5 123.2(3)
C3 C4 C5 130.2(4)
C23 C26 C28 115.7(3)
C23 C26 C27 107.8(3)
C28 C26 C27 110.5(3)
C23 C26 H26 107.5
C28 C26 H26 107.5
C27 C26 H26 107.5
N1 C2 C3 109.5(3)
N1 C2 C1 124.1(3)
C3 C2 C1 126.4(3)
C4 C3 C2 107.4(3)
C4 C3 H3 126.3
C2 C3 H3 126.3
O2 C17 C16 123.9(3)
O2 C17 C12 115.8(3)
C16 C17 C12 120.3(3)
N4 C10 C9 106.3(3)
N4 C10 C11 124.7(3)
C9 C10 C11 129.0(3)
C12 C13 C14 120.1(3)
C12 C13 H13 119.9
C14 C13 H13 119.9
C22 C23 C24 116.6(3)
C22 C23 C26 120.3(3)
C24 C23 C26 123.0(3)
C22 C23 Ru1 69.54(19)
C24 C23 Ru1 71.08(19)
C26 C23 Ru1 132.3(2)
C10 C11 H11A 109.5
C10 C11 H11C 109.5
H11A C11 H11C 109.5
C10 C11 H11B 109.5
H11A C11 H11B 109.5
H11C C11 H11B 109.5
C15 C16 C17 120.1(4)
C15 C16 H16 119.9
C17 C16 H16 119.9
C16 C15 C14 120.9(3)
C16 C15 H15 119.5
C14 C15 H15 119.5
C25 C24 C23 121.6(3)
C25 C24 Ru1 71.2(2)
C23 C24 Ru1 71.28(19)
C25 C24 H24 119.2
C23 C24 H24 119.2
Ru1 C24 H24 131.3
C2 C1 H1A 109.5
C2 C1 H1C 109.5
H1A C1 H1C 109.5
C2 C1 H1B 109.5
H1A C1 H1B 109.5
H1C C1 H1B 109.5
C8 C7 H7A 109.5
C8 C7 H7B 109.5
H7A C7 H7B 109.5
C8 C7 H7C 109.5
H7A C7 H7C 109.5
H7B C7 H7C 109.5
C4 C5 H5A 109.5
C4 C5 H5B 109.5
H5A C5 H5B 109.5
C4 C5 H5C 109.5
H5A C5 H5C 109.5
H5B C5 H5C 109.5
C24 C25 C20 122.1(3)
C24 C25 Ru1 72.10(19)
C20 C25 Ru1 73.1(2)
C24 C25 H25 118.9
C20 C25 H25 118.9
Ru1 C25 H25 128.2
O2 C18 H18A 109.5
O2 C18 H18C 109.5
H18A C18 H18C 109.5
O2 C18 H18B 109.5
H18A C18 H18B 109.5
H18C C18 H18B 109.5
C26 C28 H28A 109.5
C26 C28 H28C 109.5
H28A C28 H28C 109.5
C26 C28 H28B 109.5
H28A C28 H28B 109.5
H28C C28 H28B 109.5
C15 C14 C13 119.8(3)
C15 C14 H14 120.1
C13 C14 H14 120.1
C20 C21 C22 120.7(3)
C20 C21 Ru1 72.40(19)
C22 C21 Ru1 69.00(17)
C20 C21 H21 119.6
C22 C21 H21 119.6
Ru1 C21 H21 131.9
C26 C27 H27A 109.5
C26 C27 H27B 109.5
H27A C27 H27B 109.5
C26 C27 H27C 109.5
H27A C27 H27C 109.5
H27B C27 H27C 109.5
C23 C22 C21 121.5(3)
C23 C22 Ru1 72.93(18)
C21 C22 Ru1 72.93(18)
C23 C22 H22 119.3
C21 C22 H22 119.3
Ru1 C22 H22 126.9
C21 C20 C25 117.3(3)
C21 C20 C19 122.1(4)
C25 C20 C19 120.6(4)
C21 C20 Ru1 70.83(18)
C25 C20 Ru1 69.81(19)
C19 C20 Ru1 128.9(3)
C20 C19 H19A 109.5
C20 C19 H19B 109.5
H19A C19 H19B 109.5
C20 C19 H19C 109.5
H19A C19 H19C 109.5
H19B C19 H19C 109.5

loop_
_geom_bond_atom_site_label_1
_geom_bond_atom_site_label_2
_geom_bond_distance
Ru1 N3 2.120(2)
Ru1 N1 2.133(2)
Ru1 O1 2.141(2)
Ru1 C22 2.165(3)
Ru1 C25 2.194(3)
Ru1 C24 2.206(3)
Ru1 C23 2.209(3)
Ru1 C21 2.217(3)
Ru1 C20 2.237(3)
Cl2 O9 1.401(3)
Cl2 O10 1.428(3)
Cl2 O7 1.434(3)
Cl2 O8 1.443(3)
Cl1 O6A 1.326(9)
Cl1 O4 1.373(5)
Cl1 O5 1.392(6)
Cl1 O6 1.394(6)
Cl1 O3 1.395(3)
Cl1 O5A 1.413(10)
Cl1 O4A 1.418(9)
O2 C17 1.360(4)
O2 C18 1.427(4)
N2 C4 1.351(4)
N2 N1 1.373(3)
N2 C6 1.443(4)
O1 H30 0.817(17)
O1 H29 0.794(17)
N3 C8 1.350(4)
N3 N4 1.373(3)
N1 C2 1.347(4)
N4 C10 1.350(4)
N4 C6 1.456(4)
C6 C12 1.528(4)
C6 H6 0.9800
C12 C13 1.391(4)
C12 C17 1.403(4)
C9 C10 1.355(5)
C9 C8 1.390(4)
C9 H9 0.9300
C8 C7 1.488(5)
C4 C3 1.358(5)
C4 C5 1.491(5)
C26 C23 1.501(4)
C26 C28 1.519(5)
C26 C27 1.533(5)
C26 H26 0.9800
C2 C3 1.390(5)
C2 C1 1.487(5)
C3 H3 0.9300
C17 C16 1.383(5)
C10 C11 1.493(5)
C13 C14 1.399(5)
C13 H13 0.9300
C23 C22 1.407(5)
C23 C24 1.424(4)
C11 H11A 0.9600
C11 H11C 0.9600
C11 H11B 0.9600
C16 C15 1.367(5)
C16 H16 0.9300
C15 C14 1.370(6)
C15 H15 0.9300
C24 C25 1.387(5)
C24 H24 0.9300
C1 H1A 0.9600
C1 H1C 0.9600
C1 H1B 0.9600
C7 H7A 0.9600
C7 H7B 0.9600
C7 H7C 0.9600
C5 H5A 0.9600
C5 H5B 0.9600
C5 H5C 0.9600
C25 C20 1.409(5)
C25 H25 0.9300
C18 H18A 0.9600
C18 H18C 0.9600
C18 H18B 0.9600
C28 H28A 0.9600
C28 H28C 0.9600
C28 H28B 0.9600
C14 H14 0.9300
C21 C20 1.405(5)
C21 C22 1.430(5)
C21 H21 0.9300
C27 H27A 0.9600
C27 H27B 0.9600
C27 H27C 0.9600
C22 H22 0.9300
C20 C19 1.510(5)
C19 H19A 0.9600
C19 H19B 0.9600
C19 H19C 0.9600

loop_
_geom_hbond_atom_site_label_D
_geom_hbond_atom_site_label_H
_geom_hbond_atom_site_label_A
_geom_hbond_distance_DH
_geom_hbond_distance_HA
_geom_hbond_distance_DA
_geom_hbond_angle_DHA
_geom_hbond_site_symmetry_A
C11 H11B O2 0.96 2.51 3.152(5) 124.2 .
C1 H1C O7 0.96 2.66 3.522(5) 150.4 .
C7 H7C O10 0.96 2.56 3.488(5) 164.0 1_655
O1 H30 Cl2 0.817(17) 2.92(2) 3.709(3) 163(3) 2_656
O1 H30 O7 0.817(17) 1.946(18) 2.755(4) 171(4) 2_656
O1 H29 Cl2 0.794(17) 2.76(2) 3.524(3) 162(4) 1_655
O1 H29 O10 0.794(17) 2.178(19) 2.957(4) 167(4) 1_655
O1 H29 O8 0.794(17) 2.32(3) 2.903(4) 130(3) 1_655
C11 H11B O2 0.96 2.51 3.152(5) 124.2 .
C1 H1C O7 0.96 2.66 3.522(5) 150.4 .
C7 H7C O10 0.96 2.56 3.488(5) 164.0 1_655
O1 H30 Cl2 0.817(17) 2.92(2) 3.709(3) 163(3) 2_656
O1 H30 O7 0.817(17) 1.946(18) 2.755(4) 171(4) 2_656
O1 H29 Cl2 0.794(17) 2.76(2) 3.524(3) 162(4) 1_655
O1 H29 O10 0.794(17) 2.178(19) 2.957(4) 167(4) 1_655
O1 H29 O8 0.794(17) 2.32(3) 2.903(4) 130(3) 1_655

loop_
_geom_torsion_atom_site_label_1
_geom_torsion_atom_site_label_2
_geom_torsion_atom_site_label_3
_geom_torsion_atom_site_label_4
_geom_torsion
C4 N2 N1 C2 0.4(3)
C6 N2 N1 C2 175.7(2)
C4 N2 N1 Ru1 169.32(19)
C6 N2 N1 Ru1 -15.4(3)
C8 N3 N4 C10 0.8(3)
Ru1 N3 N4 C10 -162.0(2)
C8 N3 N4 C6 -178.1(3)
Ru1 N3 N4 C6 19.1(3)
C4 N2 C6 N4 -126.5(3)
N1 N2 C6 N4 59.1(3)
C4 N2 C6 C12 102.6(3)
N1 N2 C6 C12 -71.9(3)
C10 N4 C6 N2 119.6(3)
N3 N4 C6 N2 -61.5(3)
C10 N4 C6 C12 -110.9(3)
N3 N4 C6 C12 68.0(3)
N2 C6 C12 C13 -4.8(4)
N4 C6 C12 C13 -132.7(3)
N2 C6 C12 C17 -178.1(3)
N4 C6 C12 C17 54.0(4)
N4 N3 C8 C9 0.2(3)
Ru1 N3 C8 C9 162.0(2)
N4 N3 C8 C7 -178.7(3)
Ru1 N3 C8 C7 -16.9(5)
C10 C9 C8 N3 -1.2(4)
C10 C9 C8 C7 177.7(3)
N1 N2 C4 C3 -0.4(3)
C6 N2 C4 C3 -175.4(3)
N1 N2 C4 C5 -180.0(3)
C6 N2 C4 C5 5.1(5)
N2 N1 C2 C3 -0.2(3)
Ru1 N1 C2 C3 -168.5(2)
N2 N1 C2 C1 178.2(3)
Ru1 N1 C2 C1 9.9(5)
N2 C4 C3 C2 0.3(4)
C5 C4 C3 C2 179.8(3)
N1 C2 C3 C4 0.0(4)
C1 C2 C3 C4 -178.4(3)
C18 O2 C17 C16 2.6(5)
C18 O2 C17 C12 -178.0(3)
C13 C12 C17 O2 -176.4(3)
C6 C12 C17 O2 -3.0(4)
C13 C12 C17 C16 2.9(5)
C6 C12 C17 C16 176.4(3)
N3 N4 C10 C9 -1.6(4)
C6 N4 C10 C9 177.3(3)
N3 N4 C10 C11 176.9(3)
C6 N4 C10 C11 -4.2(5)
C8 C9 C10 N4 1.7(4)
C8 C9 C10 C11 -176.7(4)
C17 C12 C13 C14 -2.7(5)
C6 C12 C13 C14 -176.1(3)
C28 C26 C23 C22 -153.9(3)
C27 C26 C23 C22 81.9(4)
C28 C26 C23 C24 29.2(4)
C27 C26 C23 C24 -95.0(4)
C28 C26 C23 Ru1 -64.7(4)
C27 C26 C23 Ru1 171.0(3)
O2 C17 C16 C15 178.0(4)
C12 C17 C16 C15 -1.3(6)
C17 C16 C15 C14 -0.6(6)
C22 C23 C24 C25 1.8(5)
C26 C23 C24 C25 178.7(3)
Ru1 C23 C24 C25 -52.5(3)
C22 C23 C24 Ru1 54.2(3)
C26 C23 C24 Ru1 -128.8(3)
C23 C24 C25 C20 -3.2(5)
Ru1 C24 C25 C20 -55.7(3)
C23 C24 C25 Ru1 52.5(3)
C16 C15 C14 C13 0.8(7)
C12 C13 C14 C15 0.9(6)
C24 C23 C22 C21 1.8(5)
C26 C23 C22 C21 -175.3(3)
Ru1 C23 C22 C21 56.8(3)
C24 C23 C22 Ru1 -55.0(3)
C26 C23 C22 Ru1 127.9(3)
C20 C21 C22 C23 -4.0(5)
Ru1 C21 C22 C23 -56.8(3)
C20 C21 C22 Ru1 52.8(3)
C22 C21 C20 C25 2.6(5)
Ru1 C21 C20 C25 53.8(3)
C22 C21 C20 C19 -175.7(3)
Ru1 C21 C20 C19 -124.5(3)
C22 C21 C20 Ru1 -51.2(3)
C24 C25 C20 C21 0.9(5)
Ru1 C25 C20 C21 -54.3(3)
C24 C25 C20 C19 179.3(3)
Ru1 C25 C20 C19 124.0(3)
C24 C25 C20 Ru1 55.3(3)
